data_1519101
loop_
_publ_author_name
'Andre Leclaire'
'Marie-Madeleine Borel'
'Josiane Chardon'
'Bernard Raveau'

_publ_section_title
;
 A cadmium vanadophosphate built up from rutile and HTB-TYPE ribbons:
 CdVO2(H2O)PO4
;
_journal_name_full 'Solid State Sciences'
_journal_page_first 293
_journal_page_last 297
_journal_volume 2
_journal_year 2000
_chemical_formula_sum 'Cd H2 O7 P V'
_chemical_formula_weight 308.338
_space_group_IT_number 4
_symmetry_cell_setting monoclinic
_symmetry_Int_Tables_number 4
_symmetry_space_group_name_Hall 'P 2yb'
_symmetry_space_group_name_H-M 'P 1 21 1'
_cell_angle_alpha 90
_cell_angle_beta 115.48(2)
_cell_angle_gamma 90
_cell_formula_units_Z 2
_cell_length_a 5.3086(8)
_cell_length_b 7.1465(9)
_cell_length_c 7.6871(9)
_cell_volume 263.27(7)
_diffrn_ambient_temperature 293
_diffrn_radiation_probe x-ray
_diffrn_radiation_type MoK\a
_diffrn_radiation_wavelength 0.71073
_exptl_absorpt_coefficient_mu 6.09
_exptl_crystal_density_diffrn 3.86
_exptl_crystal_F_000 284
_refine_ls_number_parameters 56
_refine_ls_number_reflns 954
_refine_ls_R_factor_gt 0.048
_refine_ls_wR_factor_gt 0.050
_cod_data_source_file SSS-2000-2-293-297.cif
_cod_data_source_block CdV
_cod_original_sg_symbol_H-M 'P 21'
_cod_original_formula_sum 'H2 Cd O7 P V'
_cod_database_code 1519101

loop_
_symmetry_equiv_pos_site_id
_symmetry_equiv_pos_as_xyz
1 x,y,z
2 -x,1/2+y,-z

loop_
_atom_site_label
_atom_site_type_symbol
_atom_site_thermal_displace_type
_atom_site_fract_x
_atom_site_fract_y
_atom_site_fract_z
_atom_site_occupancy
_atom_site_U_iso_or_equiv
_atom_site_calc_flag
_atom_site_refinement_flags
_atom_site_disorder_assembly
_atom_site_disorder_group
Cd Cd Uiso 0.47480(10) 0.50000 0.4892(4) 1.000 0.0100(2) . . . .
V V Uiso 0.4906(4) 0.9548(2) 0.9657(2) 1.000 0.0079(6) . . . .
P P Uiso 0.9023(5) 0.7504(6) 0.3440(3) 1.000 0.0069(7) . . . .
O1 O Uiso 0.733(2) 0.748(2) 0.4642(9) 1.000 0.0110(10) . . . .
OW O Uiso 0.720(2) 0.5500(10) 0.8286(9) 1.000 0.013(2) . . . .
O2 O Uiso 0.663(2) 0.9240(10) 0.8330(10) 1.000 0.013(2) . . . .
O3 O Uiso 1.211(2) 0.7580(10) 0.4666(8) 1.000 0.0070(10) . . . .
O4 O Uiso 0.8160(10) 0.9240(10) 0.2130(10) 1.000 0.010(2) . . . .
O5 O Uiso 0.842(2) 0.5720(10) 0.2190(10) 1.000 0.010(2) . . . .
O6 O Uiso 0.3660(10) 0.7450(10) 0.9700(8) 1.000 0.0120(10) . . . .

loop_
_geom_angle_atom_site_label_1
_geom_angle_atom_site_label_2
_geom_angle_atom_site_label_3
_geom_angle
_geom_angle_site_symmetry_1
_geom_angle_site_symmetry_2
_geom_angle_site_symmetry_3
_geom_angle_publ_flag
O1 Cd OW 84.9(3) . . . yes
O1 Cd O3 74.8(4) . . 1_455 yes
O1 Cd O1 174.0(4) . . 2_646 yes
O1 Cd O2 91.0(3) . . 2_646 yes
O1 Cd O3 99.8(4) . . 2_746 yes
OW Cd O3 89.5(3) . . 1_455 yes
O1 Cd OW 91.2(3) 2_646 . . yes
OW Cd O2 166.5(4) . . 2_646 yes
OW Cd O3 86.1(3) . . 2_746 yes
O1 Cd O3 109.7(4) 2_646 . 1_455 yes
O2 Cd O3 101.9(3) 2_646 . 1_455 yes
O3 Cd O3 173.3(3) 1_455 . 2_746 yes
O1 Cd O2 91.8(3) 2_646 . 2_646 yes
O1 Cd O3 75.4(4) 2_646 . 2_746 yes
O2 Cd O3 81.9(3) 2_646 . 2_746 yes
O2 V O6 103.0(3) . . . yes
O2 V O4 95.3(4) . . 1_556 yes
O2 V O5 100.3(4) . . 2_656 yes
OW V O2 170.2(3) 2_657 . . yes
O2 V O6 92.0(3) . . 2_657 yes
O4 V O6 94.2(3) 1_556 . . yes
O5 V O6 99.4(3) 2_656 . . yes
OW V O6 86.5(3) 2_657 . . yes
O6 V O6 164.1(3) . . 2_657 yes
O4 V O5 156.4(3) 1_556 . 2_656 yes
OW V O4 81.8(3) 2_657 . 1_556 yes
O4 V O6 79.1(3) 1_556 . 2_657 yes
OW V O5 79.8(3) 2_657 . 2_656 yes
O5 V O6 82.7(3) 2_656 . 2_657 yes
OW V O6 78.3(2) 2_657 . 2_657 yes
O1 P O3 112.7(4) . . . yes
O1 P O4 108.4(6) . . . yes
O1 P O5 110.2(7) . . . yes
O3 P O4 108.6(4) . . . yes
O3 P O5 107.4(5) . . . yes
O4 P O5 109.6(4) . . . yes
Cd O1 P 125.5(7) . . . yes
Cd O1 Cd 104.9(4) . . 2_656 yes
Cd O1 P 123.1(8) 2_656 . . yes
Cd OW V 119.3(4) . . 2_647 yes
Cd O2 V 128.5(5) 2_656 . . yes
Cd O3 P 119.3(4) 1_655 . . yes
Cd O3 P 129.8(4) 2_756 . . yes
Cd O3 Cd 102.3(4) 1_655 . 2_756 yes
V O4 P 128.1(4) 1_554 . . yes
V O5 P 134.4(6) 2_646 . . yes
V O6 V 139.8(4) . . 2_647 yes

loop_
_geom_bond_atom_site_label_1
_geom_bond_atom_site_label_2
_geom_bond_distance
_geom_bond_site_symmetry_1
_geom_bond_site_symmetry_2
_geom_bond_publ_flag
Cd O1 2.299(13) . . yes
Cd OW 2.389(7) . . yes
Cd O3 2.276(9) . 1_455 yes
Cd O1 2.220(13) . 2_646 yes
Cd O2 2.325(8) . 2_646 yes
Cd O3 2.324(9) . 2_746 yes
V O2 1.652(10) . . yes
V O6 1.645(7) . . yes
V O4 1.955(7) . 1_556 yes
V O5 1.918(9) . 2_656 yes
V OW 2.395(9) . 2_657 yes
V O6 2.191(7) . 2_657 yes
P O1 1.542(10) . . yes
P O3 1.499(10) . . yes
P O4 1.538(8) . . yes
P O5 1.545(8) . . yes

loop_
_geom_torsion_atom_site_label_1
_geom_torsion_atom_site_label_2
_geom_torsion_atom_site_label_3
_geom_torsion_atom_site_label_4
_geom_torsion
_geom_torsion_site_symmetry_1
_geom_torsion_site_symmetry_2
_geom_torsion_site_symmetry_3
_geom_torsion_site_symmetry_4
_geom_torsion_publ_flag
OW Cd O1 P 129.9(6) . . . . no
OW Cd O1 Cd -78.0(3) . . . 2_656 no
O3 Cd O1 P -139.3(6) 1_455 . . . no
O3 Cd O1 Cd 12.8(3) 1_455 . . 2_656 no
O2 Cd O1 P -37.2(6) 2_646 . . . no
O2 Cd O1 Cd 114.9(3) 2_646 . . 2_656 no
O3 Cd O1 P 44.8(6) 2_746 . . . no
O3 Cd O1 Cd -163.2(3) 2_746 . . 2_656 no
O1 Cd OW V 154.2(5) . . . 2_647 no
O3 Cd OW V 79.3(4) 1_455 . . 2_647 no
O1 Cd OW V -30.4(5) 2_646 . . 2_647 no
O3 Cd OW V -105.7(4) 2_746 . . 2_647 no
O1 Cd O3 P 138.8(5) . . 1_455 1_455 no
O1 Cd O3 Cd -12.1(2) . . 1_455 2_656 no
OW Cd O3 P -136.4(5) . . 1_455 1_455 no
OW Cd O3 Cd 72.8(3) . . 1_455 2_656 no
OW Cd O1 Cd -98.2(3) . . 2_646 2_646 no
OW Cd O1 P 54.8(6) . . 2_646 2_646 no
O1 Cd O2 V 30.6(6) . . 2_646 2_646 no
O1 Cd O3 Cd -171.1(2) . . 2_746 2_646 no
O1 Cd O3 P 42.5(6) . . 2_746 2_746 no
OW Cd O3 Cd 104.7(3) . . 2_746 2_646 no
OW Cd O3 P -41.7(6) . . 2_746 2_746 no
O6 V O2 Cd 101.3(5) . . . 2_656 no
O4 V O2 Cd -163.2(5) 1_556 . . 2_656 no
O5 V O2 Cd -1.0(6) 2_656 . . 2_656 no
O6 V O2 Cd -83.9(5) 2_657 . . 2_656 no
O2 V O6 V 51.7(6) . . . 2_647 no
O4 V O6 V -44.8(5) 1_556 . . 2_647 no
O5 V O6 V 154.7(5) 2_656 . . 2_647 no
OW V O6 V -126.3(5) 2_657 . . 2_647 no
O2 V O4 P -101.1(5) . . 1_556 1_556 no
O6 V O4 P 2.4(5) . . 1_556 1_556 no
O2 V O5 P -57.5(7) . . 2_656 2_656 no
O6 V O5 P -162.7(7) . . 2_656 2_656 no
O6 V OW Cd 83.8(4) . . 2_657 2_657 no
O2 V O6 V 133.2(6) . . 2_657 2_657 no
O3 P O1 Cd -112.0(6) . . . . no
O3 P O1 Cd 100.7(6) . . . 2_656 no
O4 P O1 Cd 127.8(6) . . . . no
O4 P O1 Cd -19.5(7) . . . 2_656 no
O5 P O1 Cd 7.9(8) . . . . no
O5 P O1 Cd -139.4(6) . . . 2_656 no
O1 P O3 Cd 108.5(7) . . . 1_655 no
O1 P O3 Cd -109.9(8) . . . 2_756 no
O4 P O3 Cd -131.5(4) . . . 1_655 no
O4 P O3 Cd 10.2(7) . . . 2_756 no
O5 P O3 Cd -13.1(6) . . . 1_655 no
O5 P O3 Cd 128.6(6) . . . 2_756 no
O1 P O4 V -81.6(6) . . . 1_554 no
O3 P O4 V 155.7(5) . . . 1_554 no
O5 P O4 V 38.7(7) . . . 1_554 no
O1 P O5 V 54.3(8) . . . 2_646 no
O3 P O5 V 177.4(6) . . . 2_646 no
O4 P O5 V -64.8(8) . . . 2_646 no
